data_4519236
loop_
_publ_author_name
'Tanpure, Sudhakar Dattatray'
'Kuo, Tung-Chun'
'Cheng, Mu-Jeng'
'Liu, Rai-Shung'

_publ_section_title
;
 Gold(I)-Catalyzed Highly Diastereo- and Enantioselective Constructions of
 Bicyclo[3.2.1]oct-6-ene Frameworks via (4 + 3)-Cycloadditions
;
_journal_name_full 'ACS Catalysis'
_journal_page_first 536
_journal_page_last 543
_journal_paper_doi 10.1021/acscatal.1c04483
_journal_year 2021
_chemical_absolute_configuration rm
_chemical_formula_moiety '2(C31 H28 O)'
_chemical_formula_sum 'C62 H56 O2'
_chemical_formula_weight 833.06
_space_group_crystal_system monoclinic
_space_group_IT_number 4
_space_group_name_Hall 'P 2yb'
_space_group_name_H-M_alt 'P 1 21 1'
_atom_sites_solution_hydrogens geom
_atom_sites_solution_primary dual
_audit_creation_date 2021-12-06
_audit_creation_method
;
Olex2 1.5
(compiled 2021.11.18 svn.ra9532c28 for OlexSys, GUI svn.r6429)
;
_cell_angle_alpha 90
_cell_angle_beta 108.646(5)
_cell_angle_gamma 90
_cell_formula_units_Z 2
_cell_length_a 12.4891(6)
_cell_length_b 10.8641(4)
_cell_length_c 18.4420(8)
_cell_measurement_reflns_used 18405
_cell_measurement_temperature 99.99(10)
_cell_measurement_theta_max 72.9850
_cell_measurement_theta_min 3.6490
_cell_volume 2370.92(19)
_computing_cell_refinement 'CrysAlisPro 1.171.42.33a (Rigaku OD, 2021)'
_computing_data_collection 'CrysAlisPro 1.171.42.33a (Rigaku OD, 2021)'
_computing_data_reduction 'CrysAlisPro 1.171.42.33a (Rigaku OD, 2021)'
_computing_molecular_graphics 'Olex2 1.5 (Dolomanov et al., 2009)'
_computing_publication_material 'Olex2 1.5 (Dolomanov et al., 2009)'
_computing_structure_refinement 'SHELXL 2018/3 (Sheldrick, 2015)'
_computing_structure_solution 'SHELXT 2018/2 (Sheldrick, 2018)'
_diffrn_ambient_environment N~2~
_diffrn_ambient_temperature 99.99(10)
_diffrn_detector 'Hybrid Pixel Array Detector'
_diffrn_detector_area_resol_mean 10.0000
_diffrn_detector_type 'HyPix-Arc 150'
_diffrn_measured_fraction_theta_full 0.998
_diffrn_measured_fraction_theta_max 0.998
_diffrn_measurement_details
;
List of Runs (angles in degrees, time in seconds):

  # Type    Start    End  Width  t~exp~   \w     \q     \k     \f   Frames
--------------------------------------------------------------------------
  1  \w     27.00  58.50   0.30    0.41    --   57.89-125.00   0.00  105
  2  \w     36.00 102.00   0.30    0.41    --   78.57-128.00-106.32  220
  3  \w     49.00 101.20   0.30    0.41    --   78.57-127.00 -17.82  174
  4  \w     38.00  62.90   0.30    0.41    --   78.57-106.00  30.37   83
  5  \w     45.00 102.00   0.30    0.41    --   78.57-128.00 168.79  190
  6  \w   -105.00 -45.00   0.30    0.41    --  -60.97 -15.00-150.00  200
  7  \w   -105.00 -45.90   0.30    0.41    --  -60.97 -15.00 -90.00  197
  8  \w    -78.00 -48.00   0.30    0.41    --  -60.97 -15.00 -60.00  100
  9  \w    -98.00 -57.80   0.30    0.41    --  -73.68 -15.00 -90.00  134
 10  \w   -104.00 -69.20   0.30    0.41    --  -60.97 -15.00   0.00  116
 11  \w   -118.00 -80.20   0.30    0.41    --  -73.68 -15.00  30.00  126
 12  \w    -96.00 -45.00   0.30    0.41    --  -60.97 -15.00 150.00  170
 13  \w   -119.00 -59.00   0.30    0.41    --  -74.02 -15.00 120.00  200
 14  \w   -102.00 -58.80   0.30    0.41    --  -73.68 -15.00  60.00  144
 15  \w    -99.00 -48.00   0.30    0.41    --  -60.97 -15.00  30.00  170
 16  \w   -117.00 -57.00   0.30    0.41    --  -74.02 -15.00 -30.00  200
 17  \w   -119.00 -68.00   0.30    0.41    --  -74.02 -15.00-120.00  170
 18  \w   -118.00 -79.00   0.30    0.41    --  -73.68 -15.00-180.00  130
 19  \w    -96.00 -39.00   0.30    0.41    --  -78.57 116.00-140.87  190
 20  \w    -90.00 -30.90   0.30    0.41    --  -73.68 125.00-150.00  197
 21  \w    -73.00 -43.00   0.30    0.41    --  -73.68 125.00   0.00  100
 22  \w    -95.00 -35.00   0.30    0.41    --  -73.68 125.00  60.00  200
 23  \w    -79.00 -46.00   0.30    0.41    --  -73.68 125.00 120.00  110
 24  \w    -72.00 -39.00   0.30    0.41    --  -78.57 134.00  93.19  110
 25  \w    -50.00 -23.00   0.30    0.41    --  -60.97 125.00  90.00   90
 26  \w    -80.00 -53.00   0.30    0.41    --  -73.68 125.00  30.00   90
 27  \w    -96.00 -30.90   0.30    0.41    --  -74.02 125.00 -60.00  217
 28  \w    -70.00 -44.50   0.30    0.41    --  -78.57 123.00 -74.85   85
 29  \w    -70.00 -43.00   0.30    0.41    --  -73.68 125.00-180.00   90
 30  \w   -100.00 -73.00   0.30    0.41    --  -78.57 123.00 -74.85   90
 31  \w    -96.00 -45.00   0.30    0.41    --  -78.57 119.00 -17.67  170
 32  \w    -62.00 -36.20   0.30    0.41    --  -78.00 120.00  25.32   86
 33  \w    -97.00 -65.20   0.30    0.41    --  -78.00 120.00  25.32  106
 34  \w    -97.00 -70.00   0.30    0.41    --  -78.57 117.00 125.21   90
;
_diffrn_measurement_device 'four-circle diffractometer'
_diffrn_measurement_device_type 'XtaLAB Synergy R, DW system, HyPix-Arc 150'
_diffrn_measurement_method '\w scans'
_diffrn_orient_matrix_type 'CrysAlisPro convention (1999,Acta A55,543-557)'
_diffrn_orient_matrix_UB_11 -0.0761621000
_diffrn_orient_matrix_UB_12 -0.0299813000
_diffrn_orient_matrix_UB_13 -0.0819647000
_diffrn_orient_matrix_UB_21 -0.0977598000
_diffrn_orient_matrix_UB_22 -0.0323631000
_diffrn_orient_matrix_UB_23 0.0306789000
_diffrn_orient_matrix_UB_31 -0.0405002000
_diffrn_orient_matrix_UB_32 0.1345526000
_diffrn_orient_matrix_UB_33 -0.0109177000
_diffrn_radiation_monochromator mirror
_diffrn_radiation_probe x-ray
_diffrn_radiation_type 'Cu K\a'
_diffrn_radiation_wavelength 1.54184
_diffrn_reflns_av_R_equivalents 0.0515
_diffrn_reflns_av_unetI/netI 0.0311
_diffrn_reflns_Laue_measured_fraction_full 0.998
_diffrn_reflns_Laue_measured_fraction_max 0.998
_diffrn_reflns_limit_h_max 14
_diffrn_reflns_limit_h_min -14
_diffrn_reflns_limit_k_max 12
_diffrn_reflns_limit_k_min -9
_diffrn_reflns_limit_l_max 22
_diffrn_reflns_limit_l_min -21
_diffrn_reflns_number 26227
_diffrn_reflns_point_group_measured_fraction_full 0.866
_diffrn_reflns_point_group_measured_fraction_max 0.866
_diffrn_reflns_theta_full 67.072
_diffrn_reflns_theta_max 67.072
_diffrn_reflns_theta_min 2.529
_diffrn_source 'Rotating-anode X-ray tube'
_diffrn_source_type 'Rigaku (Cu) X-ray Source'
_exptl_absorpt_coefficient_mu 0.525
_exptl_absorpt_correction_T_max 1.00000
_exptl_absorpt_correction_T_min 0.80669
_exptl_absorpt_correction_type multi-scan
_exptl_absorpt_process_details
;
CrysAlisPro 1.171.42.33a (Rigaku Oxford Diffraction, 2021)
Empirical absorption correction using spherical harmonics,
implemented in SCALE3 ABSPACK scaling algorithm.
;
_exptl_crystal_colour colourless
_exptl_crystal_colour_primary colourless
_exptl_crystal_density_diffrn 1.167
_exptl_crystal_description block
_exptl_crystal_F_000 888
_exptl_crystal_size_max 0.11
_exptl_crystal_size_mid 0.1
_exptl_crystal_size_min 0.08
_refine_diff_density_max 0.484
_refine_diff_density_min -0.389
_refine_diff_density_rms 0.108
_refine_ls_abs_structure_details
;
 Flack x determined using 2613 quotients [(I+)-(I-)]/[(I+)+(I-)]
 (Parsons, Flack and Wagner, Acta Cryst. B69 (2013) 249-259).
;
_refine_ls_abs_structure_Flack -0.1(3)
_refine_ls_extinction_coef 0.0028(6)
_refine_ls_extinction_expression Fc^*^=kFc[1+0.001xFc^2^\l^3^/sin(2\q)]^-1/4^
_refine_ls_extinction_method 'SHELXL-2018/3 (Sheldrick 2018)'
_refine_ls_goodness_of_fit_ref 1.113
_refine_ls_hydrogen_treatment constr
_refine_ls_matrix_type full
_refine_ls_number_parameters 584
_refine_ls_number_reflns 7307
_refine_ls_number_restraints 1
_refine_ls_restrained_S_all 1.113
_refine_ls_R_factor_all 0.0675
_refine_ls_R_factor_gt 0.0662
_refine_ls_shift/su_max 0.000
_refine_ls_shift/su_mean 0.000
_refine_ls_structure_factor_coef Fsqd
_refine_ls_weighting_details 'w=1/[\s^2^(Fo^2^)+(0.1171P)^2^+3.0150P] where P=(Fo^2^+2Fc^2^)/3'
_refine_ls_weighting_scheme calc
_refine_ls_wR_factor_gt 0.2052
_refine_ls_wR_factor_ref 0.2060
_reflns_Friedel_coverage 0.641
_reflns_Friedel_fraction_full 0.718
_reflns_Friedel_fraction_max 0.718
_reflns_number_gt 7043
_reflns_number_total 7307
_reflns_threshold_expression 'I > 2\s(I)'
_cod_data_source_file cs1c04483_si_004.cif
_cod_data_source_block 211214lt_auto
_cod_database_code 4519236
_shelx_shelxl_version_number 2018/3
_chemical_oxdiff_formula 'C H O N '
_shelx_space_group_comment
;
The symmetry employed for this shelxl refinement is uniquely defined
by the following loop, which should always be used as a source of
symmetry information in preference to the above space-group names.
They are only intended as comments.
;
_shelx_estimated_absorpt_t_max 0.959
_shelx_estimated_absorpt_t_min 0.945
_olex2_refinement_description
;
1. Fixed Uiso
 At 1.2 times of:
  All C(H) groups, All C(H,H) groups
 At 1.5 times of:
  All C(H,H,H) groups
2.a Ternary CH refined with riding coordinates:
 C3(H3), C35(H35)
2.b Secondary CH2 refined with riding coordinates:
 C17(H17A,H17B), C61(H61A,H61B)
2.c Aromatic/amide H refined with riding coordinates:
 C6(H6), C12(H12), C13(H13), C14(H14), C15(H15), C16(H16), C19(H19), C20(H20),
 C21(H21), C22(H22), C23(H23), C26(H26), C27(H27), C28(H28), C29(H29), C30(H30),
  C38(H38), C44(H44), C45(H45), C46(H46), C47(H47), C48(H48), C50(H50),
 C51(H51), C52(H52), C53(H53), C54(H54), C56(H56), C57(H57), C58(H58), C59(H59),
  C60(H60)
2.d Idealised Me refined as rotating group:
 C24(H24A,H24B,H24C), C31(H31A,H31B,H31C), C32(H32A,H32B,H32C), C62(H62A,H62B,
 H62C), C63(H63A,H63B,H63C), C64(H64A,H64B,H64C)
;
_olex2_submission_special_instructions 'No special instructions were received'
_oxdiff_exptl_absorpt_empirical_details
;
Empirical correction (ABSPACK) includes:
- Absorption correction using spherical harmonics
- Frame scaling
;
_oxdiff_exptl_absorpt_empirical_full_max 2.450
_oxdiff_exptl_absorpt_empirical_full_min 0.666

loop_
_space_group_symop_operation_xyz
'x, y, z'
'-x, y+1/2, -z'

loop_
_atom_site_label
_atom_site_type_symbol
_atom_site_fract_x
_atom_site_fract_y
_atom_site_fract_z
_atom_site_U_iso_or_equiv
_atom_site_adp_type
_atom_site_occupancy
_atom_site_site_symmetry_order
_atom_site_calc_flag
_atom_site_refinement_flags_posn
_atom_site_refinement_flags_adp
_atom_site_refinement_flags_occupancy
_atom_site_disorder_assembly
_atom_site_disorder_group
C1 C 0.0965(4) 0.6484(5) 0.0836(3) 0.0255(12) Uani 1 1 d . . . . .
C2 C 0.0739(4) 0.6415(6) 0.0066(3) 0.0249(11) Uani 1 1 d . . . . .
C3 C -0.0314(5) 0.6875(5) -0.0569(3) 0.0246(12) Uani 1 1 d . . . . .
H3 H -0.042927 0.775883 -0.046118 0.030 Uiso 1 1 calc R U . . .
C4 C -0.0074(5) 0.6816(5) -0.1364(3) 0.0248(12) Uani 1 1 d . . . . .
C5 C 0.0890(5) 0.7691(6) -0.1336(3) 0.0286(12) Uani 1 1 d . . . . .
C6 C 0.1886(5) 0.7123(6) -0.1091(3) 0.0287(12) Uani 1 1 d . . . . .
H6 H 0.258984 0.749701 -0.105120 0.034 Uiso 1 1 calc R U . . .
C7 C 0.1739(4) 0.5786(6) -0.0881(3) 0.0257(12) Uani 1 1 d . . . . .
C8 C 0.1720(4) 0.5867(5) -0.0059(3) 0.0238(11) Uani 1 1 d . . . . .
C9 C 0.2478(5) 0.5637(6) 0.0644(3) 0.0257(12) Uani 1 1 d . . . . .
C11 C -0.1386(4) 0.6174(6) -0.0593(3) 0.0263(12) Uani 1 1 d . . . . .
C12 C -0.2412(5) 0.6772(6) -0.0788(3) 0.0303(13) Uani 1 1 d . . . . .
H12 H -0.243081 0.763841 -0.086308 0.036 Uiso 1 1 calc R U . . .
C13 C -0.3423(5) 0.6152(7) -0.0880(4) 0.0391(16) Uani 1 1 d . . . . .
H13 H -0.411731 0.659072 -0.101805 0.047 Uiso 1 1 calc R U . . .
C14 C -0.3408(5) 0.4891(7) -0.0767(3) 0.0351(14) Uani 1 1 d . . . . .
H14 H -0.409273 0.445317 -0.083748 0.042 Uiso 1 1 calc R U . . .
C15 C -0.2385(5) 0.4276(7) -0.0552(3) 0.0325(13) Uani 1 1 d . . . . .
H15 H -0.237092 0.341242 -0.046827 0.039 Uiso 1 1 calc R U . . .
C16 C -0.1377(4) 0.4898(6) -0.0456(3) 0.0277(12) Uani 1 1 d . . . . .
H16 H -0.068103 0.446235 -0.029702 0.033 Uiso 1 1 calc R U . . .
C17 C 0.0492(4) 0.5563(6) -0.1397(3) 0.0252(12) Uani 1 1 d . . . . .
H17A H 0.045294 0.535454 -0.192745 0.030 Uiso 1 1 calc R U . . .
H17B H 0.013602 0.489503 -0.118938 0.030 Uiso 1 1 calc R U . . .
C18 C 0.2506(4) 0.4816(6) -0.1069(3) 0.0277(12) Uani 1 1 d . . . . .
C19 C 0.2590(5) 0.3651(6) -0.0766(3) 0.0329(13) Uani 1 1 d . . . . .
H19 H 0.221154 0.345733 -0.040755 0.040 Uiso 1 1 calc R U . . .
C20 C 0.3223(5) 0.2752(6) -0.0980(4) 0.0358(14) Uani 1 1 d . . . . .
H20 H 0.327738 0.195106 -0.076438 0.043 Uiso 1 1 calc R U . . .
C21 C 0.3777(5) 0.3014(6) -0.1505(4) 0.0375(15) Uani 1 1 d . . . . .
H21 H 0.421291 0.239794 -0.164591 0.045 Uiso 1 1 calc R U . . .
C22 C 0.3689(5) 0.4181(7) -0.1821(3) 0.0356(15) Uani 1 1 d . . . . .
H22 H 0.404715 0.436126 -0.219232 0.043 Uiso 1 1 calc R U . . .
C23 C 0.3071(5) 0.5097(6) -0.1594(3) 0.0303(13) Uani 1 1 d . . . . .
H23 H 0.303574 0.590650 -0.179528 0.036 Uiso 1 1 calc R U . . .
C24 C -0.1144(5) 0.7036(6) -0.2038(3) 0.0302(13) Uani 1 1 d . . . . .
H24A H -0.147057 0.783465 -0.197788 0.045 Uiso 1 1 calc R U . . .
H24B H -0.169277 0.638248 -0.205548 0.045 Uiso 1 1 calc R U . . .
H24C H -0.095702 0.703227 -0.251554 0.045 Uiso 1 1 calc R U . . .
C25 C 0.3617(5) 0.5113(5) 0.0953(3) 0.0253(11) Uani 1 1 d . . . . .
C26 C 0.3922(5) 0.4468(6) 0.1657(3) 0.0290(13) Uani 1 1 d . . . . .
H26 H 0.339626 0.440503 0.193035 0.035 Uiso 1 1 calc R U . . .
C27 C 0.4978(5) 0.3928(6) 0.1952(3) 0.0305(13) Uani 1 1 d . . . . .
H27 H 0.516666 0.349222 0.242273 0.037 Uiso 1 1 calc R U . . .
C28 C 0.5761(5) 0.4021(6) 0.1564(3) 0.0325(13) Uani 1 1 d . . . . .
H28 H 0.648674 0.365638 0.176985 0.039 Uiso 1 1 calc R U . . .
C29 C 0.5480(5) 0.4649(6) 0.0875(3) 0.0310(13) Uani 1 1 d . . . . .
H29 H 0.600803 0.470424 0.060269 0.037 Uiso 1 1 calc R U . . .
C30 C 0.4424(5) 0.5199(6) 0.0581(3) 0.0294(13) Uani 1 1 d . . . . .
H30 H 0.424791 0.564355 0.011393 0.035 Uiso 1 1 calc R U . . .
C31 C 0.0364(5) 0.7029(6) 0.1342(3) 0.0297(13) Uani 1 1 d . . . . .
H31A H 0.041350 0.646411 0.176602 0.045 Uiso 1 1 calc R U . . .
H31B H -0.043202 0.716416 0.104574 0.045 Uiso 1 1 calc R U . . .
H31C H 0.071485 0.781642 0.154668 0.045 Uiso 1 1 calc R U . . .
C32 C 0.0687(6) 0.9029(6) -0.1519(4) 0.0384(15) Uani 1 1 d . . . . .
H32A H 0.027757 0.912825 -0.206604 0.058 Uiso 1 1 calc R U . . .
H32B H 0.141272 0.946054 -0.139113 0.058 Uiso 1 1 calc R U . . .
H32C H 0.023693 0.937624 -0.121986 0.058 Uiso 1 1 calc R U . . .
O10 O 0.2016(3) 0.6005(4) 0.1207(2) 0.0260(8) Uani 1 1 d . . . . .
C33 C 0.5360(4) 0.3417(5) 0.4276(3) 0.0254(12) Uani 1 1 d . . . . .
C34 C 0.5911(4) 0.3492(5) 0.5037(3) 0.0227(11) Uani 1 1 d . . . . .
C35 C 0.5513(4) 0.3016(5) 0.5687(3) 0.0244(11) Uani 1 1 d . . . . .
H35 H 0.534595 0.211797 0.559789 0.029 Uiso 1 1 calc R U . . .
C36 C 0.6511(4) 0.3152(6) 0.6467(3) 0.0251(12) Uani 1 1 d . . . . .
C37 C 0.7476(4) 0.2294(6) 0.6438(3) 0.0278(12) Uani 1 1 d . . . . .
C38 C 0.8202(4) 0.2908(5) 0.6167(3) 0.0248(11) Uani 1 1 d . . . . .
H38 H 0.887718 0.256706 0.612061 0.030 Uiso 1 1 calc R U . . .
C39 C 0.7801(4) 0.4219(5) 0.5944(3) 0.0218(11) Uani 1 1 d . . . . .
C40 C 0.6980(4) 0.4096(5) 0.5133(3) 0.0236(11) Uani 1 1 d . . . . .
C41 C 0.7022(4) 0.4325(6) 0.4412(3) 0.0247(12) Uani 1 1 d . . . . .
C43 C 0.4425(4) 0.3652(6) 0.5696(3) 0.0249(12) Uani 1 1 d . . . . .
C44 C 0.4197(4) 0.4893(6) 0.5503(3) 0.0275(12) Uani 1 1 d . . . . .
H44 H 0.473751 0.536932 0.536253 0.033 Uiso 1 1 calc R U . . .
C45 C 0.3203(5) 0.5437(7) 0.5513(3) 0.0325(13) Uani 1 1 d . . . . .
H45 H 0.306293 0.627959 0.537690 0.039 Uiso 1 1 calc R U . . .
C46 C 0.2402(5) 0.4750(7) 0.5722(3) 0.0361(15) Uani 1 1 d . . . . .
H46 H 0.171899 0.512235 0.573316 0.043 Uiso 1 1 calc R U . . .
C47 C 0.2617(5) 0.3516(7) 0.5914(3) 0.0365(15) Uani 1 1 d . . . . .
H47 H 0.207807 0.303945 0.605632 0.044 Uiso 1 1 calc R U . . .
C48 C 0.3605(5) 0.2987(6) 0.5897(3) 0.0299(13) Uani 1 1 d . . . . .
H48 H 0.373634 0.214100 0.602582 0.036 Uiso 1 1 calc R U . . .
C49 C 0.7812(4) 0.4891(5) 0.4054(3) 0.0226(11) Uani 1 1 d . . . . .
C50 C 0.7378(5) 0.5391(6) 0.3312(3) 0.0261(12) Uani 1 1 d . . . . .
H50 H 0.658587 0.539564 0.305761 0.031 Uiso 1 1 calc R U . . .
C51 C 0.8098(5) 0.5873(6) 0.2955(3) 0.0265(11) Uani 1 1 d . . . . .
H51 H 0.779610 0.618437 0.244896 0.032 Uiso 1 1 calc R U . . .
C52 C 0.9253(5) 0.5912(6) 0.3318(3) 0.0294(12) Uani 1 1 d . . . . .
H52 H 0.974003 0.625761 0.306868 0.035 Uiso 1 1 calc R U . . .
C53 C 0.9694(5) 0.5432(6) 0.4061(3) 0.0277(12) Uani 1 1 d . . . . .
H53 H 1.048444 0.546397 0.432160 0.033 Uiso 1 1 calc R U . . .
C54 C 0.8982(4) 0.4916(6) 0.4413(3) 0.0261(11) Uani 1 1 d . . . . .
H54 H 0.929126 0.457131 0.491015 0.031 Uiso 1 1 calc R U . . .
C55 C 0.8699(4) 0.5223(5) 0.6074(3) 0.0236(11) Uani 1 1 d . . . . .
C56 C 0.9809(4) 0.5013(6) 0.6512(3) 0.0260(12) Uani 1 1 d . . . . .
H56 H 1.003418 0.421556 0.671515 0.031 Uiso 1 1 calc R U . . .
C57 C 1.0607(4) 0.5967(6) 0.6660(3) 0.0294(13) Uani 1 1 d . . . . .
H57 H 1.136600 0.581734 0.696613 0.035 Uiso 1 1 calc R U . . .
C58 C 1.0286(5) 0.7120(6) 0.6359(3) 0.0331(14) Uani 1 1 d . . . . .
H58 H 1.083016 0.776159 0.645263 0.040 Uiso 1 1 calc R U . . .
C59 C 0.9171(5) 0.7354(6) 0.5919(3) 0.0294(12) Uani 1 1 d . . . . .
H59 H 0.894752 0.815395 0.571933 0.035 Uiso 1 1 calc R U . . .
C60 C 0.8385(4) 0.6393(5) 0.5776(3) 0.0246(11) Uani 1 1 d . . . . .
H60 H 0.762478 0.654139 0.547000 0.029 Uiso 1 1 calc R U . . .
C61 C 0.7076(4) 0.4419(5) 0.6482(3) 0.0232(11) Uani 1 1 d . . . . .
H61A H 0.755565 0.463819 0.700609 0.028 Uiso 1 1 calc R U . . .
H61B H 0.650504 0.507315 0.628337 0.028 Uiso 1 1 calc R U . . .
C62 C 0.6137(5) 0.2928(6) 0.7173(3) 0.0307(13) Uani 1 1 d . . . . .
H62A H 0.557296 0.354587 0.718865 0.046 Uiso 1 1 calc R U . . .
H62B H 0.679271 0.299177 0.763686 0.046 Uiso 1 1 calc R U . . .
H62C H 0.580618 0.210423 0.714232 0.046 Uiso 1 1 calc R U . . .
C63 C 0.4260(5) 0.2893(6) 0.3807(3) 0.0309(13) Uani 1 1 d . . . . .
H63A H 0.385937 0.349291 0.341740 0.046 Uiso 1 1 calc R U . . .
H63B H 0.380302 0.270198 0.413638 0.046 Uiso 1 1 calc R U . . .
H63C H 0.439056 0.213884 0.355590 0.046 Uiso 1 1 calc R U . . .
C64 C 0.7481(5) 0.0963(6) 0.6623(4) 0.0331(13) Uani 1 1 d . . . . .
H64A H 0.758229 0.086304 0.716860 0.050 Uiso 1 1 calc R U . . .
H64B H 0.810212 0.055533 0.650083 0.050 Uiso 1 1 calc R U . . .
H64C H 0.676101 0.059342 0.631990 0.050 Uiso 1 1 calc R U . . .
O42 O 0.6012(3) 0.3936(4) 0.3878(2) 0.0250(8) Uani 1 1 d . . . . .

loop_
_atom_site_aniso_label
_atom_site_aniso_U_11
_atom_site_aniso_U_22
_atom_site_aniso_U_33
_atom_site_aniso_U_23
_atom_site_aniso_U_13
_atom_site_aniso_U_12
C1 0.025(2) 0.019(3) 0.032(3) -0.003(2) 0.009(2) -0.004(2)
C2 0.027(3) 0.024(3) 0.022(2) 0.004(2) 0.006(2) -0.004(2)
C3 0.036(3) 0.017(3) 0.020(2) 0.002(2) 0.007(2) 0.003(2)
C4 0.034(3) 0.018(3) 0.021(2) 0.000(2) 0.006(2) 0.000(2)
C5 0.042(3) 0.026(3) 0.018(2) 0.000(2) 0.010(2) -0.004(2)
C6 0.040(3) 0.020(3) 0.028(3) -0.001(2) 0.014(2) -0.006(2)
C7 0.031(3) 0.024(3) 0.022(2) -0.002(2) 0.008(2) -0.003(2)
C8 0.034(3) 0.016(3) 0.022(2) 0.000(2) 0.009(2) -0.006(2)
C9 0.033(3) 0.023(3) 0.023(3) -0.006(2) 0.012(2) -0.004(2)
C11 0.031(3) 0.030(3) 0.018(2) -0.003(2) 0.0068(19) 0.001(2)
C12 0.039(3) 0.023(3) 0.031(3) 0.000(2) 0.013(2) 0.006(2)
C13 0.029(3) 0.054(5) 0.035(3) 0.009(3) 0.011(2) 0.011(3)
C14 0.031(3) 0.041(4) 0.033(3) -0.003(3) 0.009(2) -0.003(3)
C15 0.034(3) 0.035(4) 0.029(3) 0.002(3) 0.010(2) -0.001(3)
C16 0.031(3) 0.026(3) 0.026(3) 0.004(2) 0.008(2) 0.004(2)
C17 0.028(3) 0.022(3) 0.024(2) 0.000(2) 0.006(2) 0.002(2)
C18 0.025(2) 0.031(4) 0.024(2) 0.000(2) 0.004(2) -0.001(2)
C19 0.033(3) 0.034(4) 0.033(3) 0.000(3) 0.011(2) 0.000(3)
C20 0.039(3) 0.026(4) 0.039(3) -0.007(3) 0.009(3) -0.001(3)
C21 0.032(3) 0.031(4) 0.048(4) -0.013(3) 0.010(3) 0.001(3)
C22 0.030(3) 0.045(4) 0.035(3) -0.004(3) 0.013(2) 0.000(3)
C23 0.031(3) 0.032(4) 0.028(3) -0.001(2) 0.009(2) 0.001(2)
C24 0.039(3) 0.028(4) 0.023(3) 0.002(2) 0.009(2) 0.006(2)
C25 0.032(3) 0.013(3) 0.029(3) -0.006(2) 0.007(2) -0.006(2)
C26 0.034(3) 0.032(4) 0.020(2) -0.005(2) 0.008(2) -0.003(2)
C27 0.037(3) 0.029(4) 0.023(3) -0.006(2) 0.006(2) 0.000(2)
C28 0.029(3) 0.032(4) 0.034(3) -0.009(3) 0.006(2) -0.003(2)
C29 0.031(3) 0.034(4) 0.028(3) -0.008(3) 0.011(2) -0.006(2)
C30 0.035(3) 0.027(3) 0.026(3) -0.002(2) 0.009(2) -0.006(2)
C31 0.036(3) 0.028(4) 0.025(3) -0.002(2) 0.010(2) 0.002(2)
C32 0.058(4) 0.023(4) 0.037(3) 0.010(3) 0.019(3) 0.004(3)
O10 0.0325(19) 0.025(2) 0.0202(17) -0.0003(16) 0.0082(14) -0.0017(16)
C33 0.025(3) 0.022(3) 0.033(3) -0.001(2) 0.014(2) -0.003(2)
C34 0.026(2) 0.019(3) 0.024(2) 0.002(2) 0.0100(19) 0.002(2)
C35 0.030(3) 0.019(3) 0.025(3) 0.001(2) 0.011(2) 0.001(2)
C36 0.029(3) 0.021(3) 0.025(3) 0.003(2) 0.009(2) 0.002(2)
C37 0.031(3) 0.025(3) 0.027(3) 0.001(2) 0.008(2) 0.003(2)
C38 0.027(2) 0.022(3) 0.026(3) 0.000(2) 0.008(2) 0.004(2)
C39 0.027(2) 0.017(3) 0.021(2) 0.003(2) 0.0066(19) 0.002(2)
C40 0.025(2) 0.023(3) 0.023(3) 0.001(2) 0.0073(19) 0.002(2)
C41 0.024(2) 0.028(3) 0.022(2) -0.003(2) 0.0063(19) 0.000(2)
C43 0.026(3) 0.028(3) 0.020(2) -0.002(2) 0.0066(19) 0.000(2)
C44 0.028(3) 0.029(3) 0.025(2) -0.003(2) 0.008(2) -0.004(2)
C45 0.033(3) 0.034(4) 0.029(3) -0.003(3) 0.007(2) 0.004(2)
C46 0.030(3) 0.050(5) 0.029(3) -0.002(3) 0.010(2) 0.006(3)
C47 0.027(3) 0.054(5) 0.030(3) 0.002(3) 0.010(2) -0.005(3)
C48 0.031(3) 0.034(4) 0.024(3) 0.002(2) 0.007(2) -0.004(2)
C49 0.033(3) 0.015(3) 0.022(2) -0.003(2) 0.011(2) 0.000(2)
C50 0.030(3) 0.024(3) 0.023(2) -0.005(2) 0.007(2) 0.000(2)
C51 0.037(3) 0.018(3) 0.026(3) -0.001(2) 0.011(2) -0.001(2)
C52 0.035(3) 0.029(3) 0.028(3) 0.004(2) 0.016(2) 0.000(2)
C53 0.028(3) 0.026(3) 0.030(3) -0.005(2) 0.010(2) 0.001(2)
C54 0.030(3) 0.023(3) 0.026(2) -0.001(2) 0.011(2) 0.003(2)
C55 0.029(3) 0.021(3) 0.022(2) -0.001(2) 0.011(2) -0.002(2)
C56 0.031(3) 0.024(3) 0.025(2) 0.001(2) 0.011(2) 0.001(2)
C57 0.026(3) 0.037(4) 0.025(3) -0.002(3) 0.008(2) -0.004(2)
C58 0.036(3) 0.034(4) 0.030(3) -0.003(3) 0.011(2) -0.014(3)
C59 0.039(3) 0.017(3) 0.033(3) 0.001(2) 0.013(2) -0.004(2)
C60 0.028(3) 0.022(3) 0.023(2) 0.000(2) 0.007(2) -0.002(2)
C61 0.029(3) 0.018(3) 0.022(2) -0.002(2) 0.0077(19) 0.000(2)
C62 0.033(3) 0.033(4) 0.027(3) 0.006(2) 0.012(2) 0.002(2)
C63 0.030(3) 0.034(4) 0.029(3) -0.001(3) 0.009(2) -0.005(2)
C64 0.039(3) 0.024(3) 0.037(3) 0.011(3) 0.013(2) 0.006(3)
O42 0.0278(18) 0.028(2) 0.0197(17) -0.0018(16) 0.0075(14) -0.0021(16)

loop_
_atom_type_symbol
_atom_type_description
_atom_type_scat_dispersion_real
_atom_type_scat_dispersion_imag
_atom_type_scat_source
C C 0.0181 0.0091 'International Tables Vol C Tables 4.2.6.8 and 6.1.1.4'
H H 0.0000 0.0000 'International Tables Vol C Tables 4.2.6.8 and 6.1.1.4'
O O 0.0492 0.0322 'International Tables Vol C Tables 4.2.6.8 and 6.1.1.4'

loop_
_geom_angle_atom_site_label_1
_geom_angle_atom_site_label_2
_geom_angle_atom_site_label_3
_geom_angle
_geom_angle_site_symmetry_1
_geom_angle_site_symmetry_3
_geom_angle_publ_flag
C2 C1 C31 134.1(5) . . ?
C2 C1 O10 110.2(5) . . ?
O10 C1 C31 115.5(5) . . ?
C1 C2 C3 128.3(5) . . ?
C1 C2 C8 106.6(5) . . ?
C8 C2 C3 125.0(5) . . ?
C2 C3 H3 107.7 . . ?
C2 C3 C4 108.8(4) . . ?
C4 C3 H3 107.7 . . ?
C11 C3 C2 112.8(4) . . ?
C11 C3 H3 107.7 . . ?
C11 C3 C4 112.0(4) . . ?
C5 C4 C3 108.9(4) . . ?
C5 C4 C17 100.6(4) . . ?
C5 C4 C24 114.0(5) . . ?
C17 C4 C3 107.2(4) . . ?
C24 C4 C3 111.9(4) . . ?
C24 C4 C17 113.5(5) . . ?
C6 C5 C4 111.4(5) . . ?
C6 C5 C32 126.8(6) . . ?
C32 C5 C4 121.6(5) . . ?
C5 C6 H6 124.7 . . ?
C5 C6 C7 110.6(5) . . ?
C7 C6 H6 124.7 . . ?
C6 C7 C17 99.8(5) . . ?
C6 C7 C18 117.4(5) . . ?
C8 C7 C6 103.7(5) . . ?
C8 C7 C17 106.5(4) . . ?
C8 C7 C18 118.2(5) . . ?
C18 C7 C17 109.2(4) . . ?
C2 C8 C7 117.8(5) . . ?
C9 C8 C2 106.8(4) . . ?
C9 C8 C7 135.1(5) . . ?
C8 C9 C25 137.2(5) . . ?
C8 C9 O10 109.1(5) . . ?
O10 C9 C25 113.7(4) . . ?
C12 C11 C3 120.4(6) . . ?
C12 C11 C16 117.7(5) . . ?
C16 C11 C3 121.9(5) . . ?
C11 C12 H12 118.9 . . ?
C11 C12 C13 122.3(6) . . ?
C13 C12 H12 118.9 . . ?
C12 C13 H13 120.3 . . ?
C14 C13 C12 119.5(6) . . ?
C14 C13 H13 120.2 . . ?
C13 C14 H14 120.4 . . ?
C15 C14 C13 119.2(6) . . ?
C15 C14 H14 120.4 . . ?
C14 C15 H15 119.4 . . ?
C14 C15 C16 121.2(6) . . ?
C16 C15 H15 119.4 . . ?
C11 C16 H16 120.0 . . ?
C15 C16 C11 120.0(5) . . ?
C15 C16 H16 120.0 . . ?
C4 C17 C7 102.7(4) . . ?
C4 C17 H17A 111.2 . . ?
C4 C17 H17B 111.2 . . ?
C7 C17 H17A 111.2 . . ?
C7 C17 H17B 111.2 . . ?
H17A C17 H17B 109.1 . . ?
C19 C18 C7 120.8(5) . . ?
C19 C18 C23 119.5(6) . . ?
C23 C18 C7 119.6(5) . . ?
C18 C19 H19 119.8 . . ?
C18 C19 C20 120.5(6) . . ?
C20 C19 H19 119.8 . . ?
C19 C20 H20 119.7 . . ?
C21 C20 C19 120.7(6) . . ?
C21 C20 H20 119.7 . . ?
C20 C21 H21 120.3 . . ?
C22 C21 C20 119.4(6) . . ?
C22 C21 H21 120.3 . . ?
C21 C22 H22 120.0 . . ?
C21 C22 C23 120.0(6) . . ?
C23 C22 H22 120.0 . . ?
C18 C23 C22 119.9(6) . . ?
C18 C23 H23 120.1 . . ?
C22 C23 H23 120.1 . . ?
C4 C24 H24A 109.5 . . ?
C4 C24 H24B 109.5 . . ?
C4 C24 H24C 109.5 . . ?
H24A C24 H24B 109.5 . . ?
H24A C24 H24C 109.5 . . ?
H24B C24 H24C 109.5 . . ?
C26 C25 C9 119.4(5) . . ?
C30 C25 C9 123.2(5) . . ?
C30 C25 C26 117.4(5) . . ?
C25 C26 H26 119.6 . . ?
C27 C26 C25 120.9(5) . . ?
C27 C26 H26 119.6 . . ?
C26 C27 H27 119.8 . . ?
C26 C27 C28 120.4(6) . . ?
C28 C27 H27 119.8 . . ?
C27 C28 H28 120.2 . . ?
C29 C28 C27 119.7(5) . . ?
C29 C28 H28 120.2 . . ?
C28 C29 H29 120.0 . . ?
C28 C29 C30 120.0(5) . . ?
C30 C29 H29 120.0 . . ?
C25 C30 H30 119.2 . . ?
C29 C30 C25 121.7(5) . . ?
C29 C30 H30 119.2 . . ?
C1 C31 H31A 109.5 . . ?
C1 C31 H31B 109.5 . . ?
C1 C31 H31C 109.5 . . ?
H31A C31 H31B 109.5 . . ?
H31A C31 H31C 109.5 . . ?
H31B C31 H31C 109.5 . . ?
C5 C32 H32A 109.5 . . ?
C5 C32 H32B 109.5 . . ?
C5 C32 H32C 109.5 . . ?
H32A C32 H32B 109.5 . . ?
H32A C32 H32C 109.5 . . ?
H32B C32 H32C 109.5 . . ?
C1 O10 C9 107.1(4) . . ?
C34 C33 C63 134.2(5) . . ?
C34 C33 O42 109.6(4) . . ?
O42 C33 C63 116.1(5) . . ?
C33 C34 C35 127.4(5) . . ?
C33 C34 C40 107.3(4) . . ?
C40 C34 C35 125.2(5) . . ?
C34 C35 H35 107.7 . . ?
C34 C35 C36 108.8(4) . . ?
C34 C35 C43 111.7(4) . . ?
C36 C35 H35 107.7 . . ?
C43 C35 H35 107.7 . . ?
C43 C35 C36 113.2(4) . . ?
C37 C36 C35 108.1(4) . . ?
C37 C36 C61 100.5(4) . . ?
C61 C36 C35 108.9(4) . . ?
C62 C36 C35 113.0(4) . . ?
C62 C36 C37 112.7(5) . . ?
C62 C36 C61 112.8(5) . . ?
C38 C37 C36 109.9(5) . . ?
C38 C37 C64 127.9(5) . . ?
C64 C37 C36 121.9(5) . . ?
C37 C38 H38 124.4 . . ?
C37 C38 C39 111.3(5) . . ?
C39 C38 H38 124.4 . . ?
C38 C39 C40 104.1(4) . . ?
C38 C39 C55 117.7(4) . . ?
C38 C39 C61 99.6(4) . . ?
C40 C39 C55 116.5(4) . . ?
C40 C39 C61 106.9(4) . . ?
C55 C39 C61 110.4(4) . . ?
C34 C40 C39 117.7(4) . . ?
C41 C40 C34 106.4(4) . . ?
C41 C40 C39 135.6(5) . . ?
C40 C41 C49 138.0(5) . . ?
C40 C41 O42 109.0(4) . . ?
O42 C41 C49 113.0(4) . . ?
C44 C43 C35 122.7(5) . . ?
C48 C43 C35 119.9(5) . . ?
C48 C43 C44 117.4(5) . . ?
C43 C44 H44 119.4 . . ?
C45 C44 C43 121.3(5) . . ?
C45 C44 H44 119.4 . . ?
C44 C45 H45 120.0 . . ?
C44 C45 C46 120.1(6) . . ?
C46 C45 H45 120.0 . . ?
C45 C46 H46 120.4 . . ?
C47 C46 C45 119.2(6) . . ?
C47 C46 H46 120.4 . . ?
C46 C47 H47 120.0 . . ?
C48 C47 C46 120.0(6) . . ?
C48 C47 H47 120.0 . . ?
C43 C48 H48 119.0 . . ?
C47 C48 C43 122.0(6) . . ?
C47 C48 H48 119.0 . . ?
C50 C49 C41 119.1(5) . . ?
C54 C49 C41 122.6(5) . . ?
C54 C49 C50 118.2(5) . . ?
C49 C50 H50 119.9 . . ?
C51 C50 C49 120.2(5) . . ?
C51 C50 H50 119.9 . . ?
C50 C51 H51 119.4 . . ?
C50 C51 C52 121.3(5) . . ?
C52 C51 H51 119.4 . . ?
C51 C52 H52 120.5 . . ?
C51 C52 C53 119.0(5) . . ?
C53 C52 H52 120.5 . . ?
C52 C53 H53 120.0 . . ?
C54 C53 C52 120.0(5) . . ?
C54 C53 H53 120.0 . . ?
C49 C54 H54 119.4 . . ?
C53 C54 C49 121.3(5) . . ?
C53 C54 H54 119.4 . . ?
C56 C55 C39 121.5(5) . . ?
C56 C55 C60 119.0(5) . . ?
C60 C55 C39 119.4(5) . . ?
C55 C56 H56 119.7 . . ?
C55 C56 C57 120.6(6) . . ?
C57 C56 H56 119.7 . . ?
C56 C57 H57 120.1 . . ?
C58 C57 C56 119.8(5) . . ?
C58 C57 H57 120.1 . . ?
C57 C58 H58 119.7 . . ?
C57 C58 C59 120.6(5) . . ?
C59 C58 H58 119.7 . . ?
C58 C59 H59 120.5 . . ?
C58 C59 C60 118.9(6) . . ?
C60 C59 H59 120.5 . . ?
C55 C60 C59 121.0(5) . . ?
C55 C60 H60 119.5 . . ?
C59 C60 H60 119.5 . . ?
C36 C61 C39 102.7(4) . . ?
C36 C61 H61A 111.2 . . ?
C36 C61 H61B 111.2 . . ?
C39 C61 H61A 111.2 . . ?
C39 C61 H61B 111.2 . . ?
H61A C61 H61B 109.1 . . ?
C36 C62 H62A 109.5 . . ?
C36 C62 H62B 109.5 . . ?
C36 C62 H62C 109.5 . . ?
H62A C62 H62B 109.5 . . ?
H62A C62 H62C 109.5 . . ?
H62B C62 H62C 109.5 . . ?
C33 C63 H63A 109.5 . . ?
C33 C63 H63B 109.5 . . ?
C33 C63 H63C 109.5 . . ?
H63A C63 H63B 109.5 . . ?
H63A C63 H63C 109.5 . . ?
H63B C63 H63C 109.5 . . ?
C37 C64 H64A 109.5 . . ?
C37 C64 H64B 109.5 . . ?
C37 C64 H64C 109.5 . . ?
H64A C64 H64B 109.5 . . ?
H64A C64 H64C 109.5 . . ?
H64B C64 H64C 109.5 . . ?
C33 O42 C41 107.6(4) . . ?

loop_
_geom_bond_atom_site_label_1
_geom_bond_atom_site_label_2
_geom_bond_distance
_geom_bond_site_symmetry_2
_geom_bond_publ_flag
C1 C2 1.358(8) . ?
C1 C31 1.495(7) . ?
C1 O10 1.373(7) . ?
C2 C3 1.538(7) . ?
C2 C8 1.446(8) . ?
C3 H3 1.0000 . ?
C3 C4 1.588(7) . ?
C3 C11 1.529(8) . ?
C4 C5 1.522(8) . ?
C4 C17 1.545(8) . ?
C4 C24 1.526(7) . ?
C5 C6 1.331(8) . ?
C5 C32 1.496(9) . ?
C6 H6 0.9500 . ?
C6 C7 1.529(8) . ?
C7 C8 1.526(7) . ?
C7 C17 1.562(7) . ?
C7 C18 1.536(8) . ?
C8 C9 1.362(8) . ?
C9 C25 1.468(8) . ?
C9 O10 1.398(6) . ?
C11 C12 1.378(8) . ?
C11 C16 1.409(9) . ?
C12 H12 0.9500 . ?
C12 C13 1.393(9) . ?
C13 H13 0.9500 . ?
C13 C14 1.385(10) . ?
C14 H14 0.9500 . ?
C14 C15 1.383(9) . ?
C15 H15 0.9500 . ?
C15 C16 1.389(8) . ?
C16 H16 0.9500 . ?
C17 H17A 0.9900 . ?
C17 H17B 0.9900 . ?
C18 C19 1.374(9) . ?
C18 C23 1.402(8) . ?
C19 H19 0.9500 . ?
C19 C20 1.391(9) . ?
C20 H20 0.9500 . ?
C20 C21 1.387(9) . ?
C21 H21 0.9500 . ?
C21 C22 1.386(10) . ?
C22 H22 0.9500 . ?
C22 C23 1.403(9) . ?
C23 H23 0.9500 . ?
C24 H24A 0.9800 . ?
C24 H24B 0.9800 . ?
C24 H24C 0.9800 . ?
C25 C26 1.416(8) . ?
C25 C30 1.391(8) . ?
C26 H26 0.9500 . ?
C26 C27 1.385(8) . ?
C27 H27 0.9500 . ?
C27 C28 1.389(8) . ?
C28 H28 0.9500 . ?
C28 C29 1.385(9) . ?
C29 H29 0.9500 . ?
C29 C30 1.390(8) . ?
C30 H30 0.9500 . ?
C31 H31A 0.9800 . ?
C31 H31B 0.9800 . ?
C31 H31C 0.9800 . ?
C32 H32A 0.9800 . ?
C32 H32B 0.9800 . ?
C32 H32C 0.9800 . ?
C33 C34 1.354(8) . ?
C33 C63 1.483(8) . ?
C33 O42 1.380(6) . ?
C34 C35 1.528(7) . ?
C34 C40 1.447(7) . ?
C35 H35 1.0000 . ?
C35 C36 1.580(7) . ?
C35 C43 1.529(7) . ?
C36 C37 1.538(8) . ?
C36 C61 1.543(8) . ?
C36 C62 1.537(7) . ?
C37 C38 1.343(8) . ?
C37 C64 1.484(9) . ?
C38 H38 0.9500 . ?
C38 C39 1.522(8) . ?
C39 C40 1.524(7) . ?
C39 C55 1.527(7) . ?
C39 C61 1.557(7) . ?
C40 C41 1.370(7) . ?
C41 C49 1.486(7) . ?
C41 O42 1.394(6) . ?
C43 C44 1.400(9) . ?
C43 C48 1.396(8) . ?
C44 H44 0.9500 . ?
C44 C45 1.381(8) . ?
C45 H45 0.9500 . ?
C45 C46 1.397(9) . ?
C46 H46 0.9500 . ?
C46 C47 1.391(10) . ?
C47 H47 0.9500 . ?
C47 C48 1.371(9) . ?
C48 H48 0.9500 . ?
C49 C50 1.409(8) . ?
C49 C54 1.398(7) . ?
C50 H50 0.9500 . ?
C50 C51 1.377(8) . ?
C51 H51 0.9500 . ?
C51 C52 1.383(8) . ?
C52 H52 0.9500 . ?
C52 C53 1.404(8) . ?
C53 H53 0.9500 . ?
C53 C54 1.377(8) . ?
C54 H54 0.9500 . ?
C55 C56 1.383(7) . ?
C55 C60 1.390(8) . ?
C56 H56 0.9500 . ?
C56 C57 1.402(8) . ?
C57 H57 0.9500 . ?
C57 C58 1.377(9) . ?
C58 H58 0.9500 . ?
C58 C59 1.393(8) . ?
C59 H59 0.9500 . ?
C59 C60 1.400(8) . ?
C60 H60 0.9500 . ?
C61 H61A 0.9900 . ?
C61 H61B 0.9900 . ?
C62 H62A 0.9800 . ?
C62 H62B 0.9800 . ?
C62 H62C 0.9800 . ?
C63 H63A 0.9800 . ?
C63 H63B 0.9800 . ?
C63 H63C 0.9800 . ?
C64 H64A 0.9800 . ?
C64 H64B 0.9800 . ?
C64 H64C 0.9800 . ?

loop_
_geom_torsion_atom_site_label_1
_geom_torsion_atom_site_label_2
_geom_torsion_atom_site_label_3
_geom_torsion_atom_site_label_4
_geom_torsion
_geom_torsion_site_symmetry_1
_geom_torsion_site_symmetry_2
_geom_torsion_site_symmetry_3
_geom_torsion_site_symmetry_4
_geom_torsion_publ_flag
C1 C2 C3 C4 169.1(6) . . . . ?
C1 C2 C3 C11 -66.0(8) . . . . ?
C1 C2 C8 C7 -174.5(5) . . . . ?
C1 C2 C8 C9 0.2(6) . . . . ?
C2 C1 O10 C9 1.0(6) . . . . ?
C2 C3 C4 C5 -63.4(6) . . . . ?
C2 C3 C4 C17 44.7(6) . . . . ?
C2 C3 C4 C24 169.7(5) . . . . ?
C2 C3 C11 C12 145.2(5) . . . . ?
C2 C3 C11 C16 -37.8(7) . . . . ?
C2 C8 C9 C25 -179.8(7) . . . . ?
C2 C8 C9 O10 0.4(6) . . . . ?
C3 C2 C8 C7 2.7(8) . . . . ?
C3 C2 C8 C9 177.4(5) . . . . ?
C3 C4 C5 C6 91.1(6) . . . . ?
C3 C4 C5 C32 -85.0(6) . . . . ?
C3 C4 C17 C7 -78.3(5) . . . . ?
C3 C11 C12 C13 174.6(5) . . . . ?
C3 C11 C16 C15 -174.1(5) . . . . ?
C4 C3 C11 C12 -91.6(6) . . . . ?
C4 C3 C11 C16 85.3(6) . . . . ?
C4 C5 C6 C7 -2.5(6) . . . . ?
C5 C4 C17 C7 35.5(5) . . . . ?
C5 C6 C7 C8 -84.9(5) . . . . ?
C5 C6 C7 C17 25.0(6) . . . . ?
C5 C6 C7 C18 142.8(5) . . . . ?
C6 C7 C8 C2 70.7(6) . . . . ?
C6 C7 C8 C9 -102.1(8) . . . . ?
C6 C7 C17 C4 -36.7(5) . . . . ?
C6 C7 C18 C19 166.8(5) . . . . ?
C6 C7 C18 C23 -17.4(7) . . . . ?
C7 C8 C9 C25 -6.5(12) . . . . ?
C7 C8 C9 O10 173.8(6) . . . . ?
C7 C18 C19 C20 175.5(5) . . . . ?
C7 C18 C23 C22 -174.1(5) . . . . ?
C8 C2 C3 C4 -7.5(8) . . . . ?
C8 C2 C3 C11 117.4(6) . . . . ?
C8 C7 C17 C4 70.9(5) . . . . ?
C8 C7 C18 C19 41.3(7) . . . . ?
C8 C7 C18 C23 -142.9(5) . . . . ?
C8 C9 C25 C26 -148.5(7) . . . . ?
C8 C9 C25 C30 30.4(10) . . . . ?
C8 C9 O10 C1 -0.9(6) . . . . ?
C9 C25 C26 C27 177.9(5) . . . . ?
C9 C25 C30 C29 -177.3(5) . . . . ?
C11 C3 C4 C5 171.2(5) . . . . ?
C11 C3 C4 C17 -80.7(5) . . . . ?
C11 C3 C4 C24 44.3(6) . . . . ?
C11 C12 C13 C14 0.4(9) . . . . ?
C12 C11 C16 C15 2.9(8) . . . . ?
C12 C13 C14 C15 1.2(9) . . . . ?
C13 C14 C15 C16 -0.8(9) . . . . ?
C14 C15 C16 C11 -1.3(8) . . . . ?
C16 C11 C12 C13 -2.5(8) . . . . ?
C17 C4 C5 C6 -21.4(5) . . . . ?
C17 C4 C5 C32 162.5(5) . . . . ?
C17 C7 C8 C2 -34.1(7) . . . . ?
C17 C7 C8 C9 153.1(6) . . . . ?
C17 C7 C18 C19 -80.6(6) . . . . ?
C17 C7 C18 C23 95.2(6) . . . . ?
C18 C7 C8 C2 -157.4(5) . . . . ?
C18 C7 C8 C9 29.8(9) . . . . ?
C18 C7 C17 C4 -160.4(4) . . . . ?
C18 C19 C20 C21 -0.3(9) . . . . ?
C19 C18 C23 C22 1.7(8) . . . . ?
C19 C20 C21 C22 -0.4(9) . . . . ?
C20 C21 C22 C23 1.9(9) . . . . ?
C21 C22 C23 C18 -2.5(8) . . . . ?
C23 C18 C19 C20 -0.3(8) . . . . ?
C24 C4 C5 C6 -143.2(5) . . . . ?
C24 C4 C5 C32 40.7(7) . . . . ?
C24 C4 C17 C7 157.6(5) . . . . ?
C25 C9 O10 C1 179.3(4) . . . . ?
C25 C26 C27 C28 0.6(9) . . . . ?
C26 C25 C30 C29 1.5(9) . . . . ?
C26 C27 C28 C29 -0.5(9) . . . . ?
C27 C28 C29 C30 1.0(9) . . . . ?
C28 C29 C30 C25 -1.5(9) . . . . ?
C30 C25 C26 C27 -1.1(9) . . . . ?
C31 C1 C2 C3 -2.6(11) . . . . ?
C31 C1 C2 C8 174.5(6) . . . . ?
C31 C1 O10 C9 -175.2(5) . . . . ?
C32 C5 C6 C7 173.3(5) . . . . ?
O10 C1 C2 C3 -177.8(5) . . . . ?
O10 C1 C2 C8 -0.7(6) . . . . ?
O10 C9 C25 C26 31.2(7) . . . . ?
O10 C9 C25 C30 -149.9(5) . . . . ?
C33 C34 C35 C36 172.3(6) . . . . ?
C33 C34 C35 C43 -62.1(8) . . . . ?
C33 C34 C40 C39 -176.0(5) . . . . ?
C33 C34 C40 C41 -1.5(6) . . . . ?
C34 C33 O42 C41 1.4(6) . . . . ?
C34 C35 C36 C37 -65.2(6) . . . . ?
C34 C35 C36 C61 43.1(6) . . . . ?
C34 C35 C36 C62 169.3(5) . . . . ?
C34 C35 C43 C44 -35.7(7) . . . . ?
C34 C35 C43 C48 143.7(5) . . . . ?
C34 C40 C41 C49 -179.9(7) . . . . ?
C34 C40 C41 O42 2.4(6) . . . . ?
C35 C34 C40 C39 2.9(8) . . . . ?
C35 C34 C40 C41 177.5(5) . . . . ?
C35 C36 C37 C38 92.1(6) . . . . ?
C35 C36 C37 C64 -82.6(6) . . . . ?
C35 C36 C61 C39 -76.7(5) . . . . ?
C35 C43 C44 C45 179.6(5) . . . . ?
C35 C43 C48 C47 180.0(5) . . . . ?
C36 C35 C43 C44 87.4(6) . . . . ?
C36 C35 C43 C48 -93.2(6) . . . . ?
C36 C37 C38 C39 -2.7(6) . . . . ?
C37 C36 C61 C39 36.8(5) . . . . ?
C37 C38 C39 C40 -84.4(5) . . . . ?
C37 C38 C39 C55 145.0(5) . . . . ?
C37 C38 C39 C61 25.9(5) . . . . ?
C38 C39 C40 C34 70.0(6) . . . . ?
C38 C39 C40 C41 -102.5(8) . . . . ?
C38 C39 C55 C56 -12.6(7) . . . . ?
C38 C39 C55 C60 170.5(5) . . . . ?
C38 C39 C61 C36 -38.0(5) . . . . ?
C39 C40 C41 C49 -6.8(13) . . . . ?
C39 C40 C41 O42 175.4(6) . . . . ?
C39 C55 C56 C57 -176.4(5) . . . . ?
C39 C55 C60 C59 176.4(5) . . . . ?
C40 C34 C35 C36 -6.5(7) . . . . ?
C40 C34 C35 C43 119.1(6) . . . . ?
C40 C39 C55 C56 -137.3(5) . . . . ?
C40 C39 C55 C60 45.9(7) . . . . ?
C40 C39 C61 C36 70.0(5) . . . . ?
C40 C41 C49 C50 -154.6(7) . . . . ?
C40 C41 C49 C54 27.4(11) . . . . ?
C40 C41 O42 C33 -2.4(6) . . . . ?
C41 C49 C50 C51 -177.2(5) . . . . ?
C41 C49 C54 C53 179.0(5) . . . . ?
C43 C35 C36 C37 170.1(5) . . . . ?
C43 C35 C36 C61 -81.6(5) . . . . ?
C43 C35 C36 C62 44.6(7) . . . . ?
C43 C44 C45 C46 0.3(8) . . . . ?
C44 C43 C48 C47 -0.6(8) . . . . ?
C44 C45 C46 C47 -0.5(9) . . . . ?
C45 C46 C47 C48 0.1(9) . . . . ?
C46 C47 C48 C43 0.5(9) . . . . ?
C48 C43 C44 C45 0.2(8) . . . . ?
C49 C41 O42 C33 179.2(5) . . . . ?
C49 C50 C51 C52 -1.9(9) . . . . ?
C50 C49 C54 C53 1.0(8) . . . . ?
C50 C51 C52 C53 0.9(9) . . . . ?
C51 C52 C53 C54 1.0(9) . . . . ?
C52 C53 C54 C49 -2.0(9) . . . . ?
C54 C49 C50 C51 0.9(8) . . . . ?
C55 C39 C40 C34 -158.7(5) . . . . ?
C55 C39 C40 C41 28.8(9) . . . . ?
C55 C39 C61 C36 -162.5(4) . . . . ?
C55 C56 C57 C58 -0.7(8) . . . . ?
C56 C55 C60 C59 -0.6(8) . . . . ?
C56 C57 C58 C59 1.0(8) . . . . ?
C57 C58 C59 C60 -1.1(8) . . . . ?
C58 C59 C60 C55 0.9(8) . . . . ?
C60 C55 C56 C57 0.5(8) . . . . ?
C61 C36 C37 C38 -22.0(6) . . . . ?
C61 C36 C37 C64 163.3(5) . . . . ?
C61 C39 C40 C34 -34.8(7) . . . . ?
C61 C39 C40 C41 152.7(7) . . . . ?
C61 C39 C55 C56 100.7(6) . . . . ?
C61 C39 C55 C60 -76.2(6) . . . . ?
C62 C36 C37 C38 -142.3(5) . . . . ?
C62 C36 C37 C64 43.0(7) . . . . ?
C62 C36 C61 C39 157.1(4) . . . . ?
C63 C33 C34 C35 -0.2(11) . . . . ?
C63 C33 C34 C40 178.7(6) . . . . ?
C63 C33 O42 C41 -177.5(5) . . . . ?
C64 C37 C38 C39 171.6(5) . . . . ?
O42 C33 C34 C35 -178.9(5) . . . . ?
O42 C33 C34 C40 0.1(6) . . . . ?
O42 C41 C49 C50 23.1(7) . . . . ?
O42 C41 C49 C54 -154.9(5) . . . . ?
